data_7062509
loop_
_publ_author_name
'Zhang, Mingshuai'
'Chen, Longkun'
'Liu, Donghan'
'Liu, Zhuoyuan'
'Huang, Jiuzhong'
'Li, Xiang'
'Yu, Fuchao'

_publ_section_title
;
 Rh(iii)-catalyzed cascade annulation reaction of N,N-dimethyl enaminones
 with iodonium ylides to give substituted isocoumarins
;
_journal_issue 26
_journal_name_full 'New Journal of Chemistry'
_journal_page_first 12274
_journal_page_last 12278
_journal_paper_doi 10.1039/D3NJ02073H
_journal_volume 47
_journal_year 2023
_chemical_formula_sum 'C16 H16 O4'
_chemical_formula_weight 272.29
_space_group_crystal_system monoclinic
_space_group_IT_number 14
_space_group_name_Hall '-P 2ybc'
_space_group_name_H-M_alt 'P 1 21/c 1'
_atom_sites_solution_hydrogens geom
_audit_creation_method SHELXL-2018/3
_audit_update_record
;
2022-09-24 deposited with the CCDC.	2023-05-31 downloaded from the CCDC.
;
_cell_angle_alpha 90
_cell_angle_beta 105.149(5)
_cell_angle_gamma 90
_cell_formula_units_Z 4
_cell_length_a 9.6765(5)
_cell_length_b 13.7501(6)
_cell_length_c 10.5137(5)
_cell_measurement_reflns_used 2284
_cell_measurement_temperature 293(2)
_cell_measurement_theta_max 70.8060
_cell_measurement_theta_min 5.5510
_cell_volume 1350.27(12)
_computing_cell_refinement 'CrysAlisPro 1.171.42.49 (Rigaku OD, 2022)'
_computing_data_collection 'CrysAlisPro 1.171.42.49 (Rigaku OD, 2022)'
_computing_data_reduction 'CrysAlisPro 1.171.42.49 (Rigaku OD, 2022)'
_computing_structure_refinement 'SHELXL-2018/3 (Sheldrick, 2018)'
_computing_structure_solution 'SHELXL-2018/3 (Sheldrick, 2018)'
_diffrn_ambient_temperature 293(2)
_diffrn_measured_fraction_theta_full 0.994
_diffrn_measured_fraction_theta_max 0.994
_diffrn_measurement_device_type 'Xcalibur, Eos, Gemini'
_diffrn_radiation_type CuK\a
_diffrn_radiation_wavelength 1.54184
_diffrn_reflns_av_R_equivalents 0.0249
_diffrn_reflns_av_unetI/netI 0.0327
_diffrn_reflns_Laue_measured_fraction_full 0.994
_diffrn_reflns_Laue_measured_fraction_max 0.994
_diffrn_reflns_limit_h_max 11
_diffrn_reflns_limit_h_min -11
_diffrn_reflns_limit_k_max 15
_diffrn_reflns_limit_k_min -16
_diffrn_reflns_limit_l_max 9
_diffrn_reflns_limit_l_min -12
_diffrn_reflns_number 4661
_diffrn_reflns_point_group_measured_fraction_full 0.994
_diffrn_reflns_point_group_measured_fraction_max 0.994
_diffrn_reflns_theta_full 67.240
_diffrn_reflns_theta_max 67.240
_diffrn_reflns_theta_min 5.418
_diffrn_source 'fine-focus sealed X-ray tube'
_exptl_absorpt_coefficient_mu 0.789
_exptl_absorpt_correction_T_max 1.00000
_exptl_absorpt_correction_T_min 0.94431
_exptl_absorpt_correction_type multi-scan
_exptl_absorpt_process_details SADABS
_exptl_crystal_colour WHITE
_exptl_crystal_density_diffrn 1.339
_exptl_crystal_description BLOCK
_exptl_crystal_F_000 576
_exptl_crystal_size_max 0.230
_exptl_crystal_size_mid 0.220
_exptl_crystal_size_min 0.200
_refine_diff_density_max 0.153
_refine_diff_density_min -0.194
_refine_diff_density_rms 0.041
_refine_ls_extinction_method none
_refine_ls_goodness_of_fit_ref 1.022
_refine_ls_hydrogen_treatment constr
_refine_ls_matrix_type full
_refine_ls_number_parameters 184
_refine_ls_number_reflns 2415
_refine_ls_number_restraints 0
_refine_ls_restrained_S_all 1.022
_refine_ls_R_factor_all 0.0554
_refine_ls_R_factor_gt 0.0456
_refine_ls_shift/su_max 0.001
_refine_ls_shift/su_mean 0.000
_refine_ls_structure_factor_coef Fsqd
_refine_ls_weighting_details 'w=1/[\s^2^(Fo^2^)+(0.0717P)^2^+0.2028P] where P=(Fo^2^+2Fc^2^)/3'
_refine_ls_weighting_scheme calc
_refine_ls_wR_factor_gt 0.1194
_refine_ls_wR_factor_ref 0.1286
_reflns_Friedel_coverage 0.000
_reflns_number_gt 1969
_reflns_number_total 2415
_reflns_threshold_expression 'I > 2\s(I)'
_cod_data_source_file d3nj02073h2.cif
_cod_data_source_block exp_12923
_cod_depositor_comments 'Adding full bibliography for 7062509.cif.'
_cod_original_cell_volume 1350.27(11)
_cod_original_sg_symbol_H-M 'P 21/c'
_cod_database_code 7062509
_shelx_shelxl_version_number 2018/3
_shelx_space_group_comment
;
The symmetry employed for this shelxl refinement is uniquely defined
by the following loop, which should always be used as a source of
symmetry information in preference to the above space-group names.
They are only intended as comments.
;
_shelx_estimated_absorpt_t_min 0.839
_shelx_estimated_absorpt_t_max 0.858

loop_
_space_group_symop_operation_xyz
'x, y, z'
'-x, y+1/2, -z+1/2'
'-x, -y, -z'
'x, -y-1/2, z-1/2'

loop_
_atom_site_label
_atom_site_type_symbol
_atom_site_fract_x
_atom_site_fract_y
_atom_site_fract_z
_atom_site_U_iso_or_equiv
_atom_site_adp_type
_atom_site_occupancy
_atom_site_site_symmetry_order
_atom_site_calc_flag
_atom_site_refinement_flags_posn
_atom_site_refinement_flags_adp
_atom_site_refinement_flags_occupancy
_atom_site_disorder_assembly
_atom_site_disorder_group
O1 O 0.21636(15) 0.64646(9) 0.87028(13) 0.0575(4) Uani 1 1 d . . . . .
O2 O 0.53517(15) 0.94035(11) 1.31748(13) 0.0648(4) Uani 1 1 d . . . . .
O3 O 0.41528(13) 1.04205(9) 1.16718(11) 0.0488(3) Uani 1 1 d . . . . .
O4 O 0.13066(18) 0.96622(10) 0.73906(14) 0.0716(5) Uani 1 1 d . . . . .
C1 C 0.28050(18) 0.71609(12) 0.95676(17) 0.0429(4) Uani 1 1 d . . . . .
C2 C 0.3629(2) 0.69706(14) 1.08390(19) 0.0496(4) Uani 1 1 d . . . . .
H2 H 0.379882 0.633551 1.114423 0.059 Uiso 1 1 calc R U . . .
C3 C 0.41853(19) 0.77434(14) 1.16295(17) 0.0491(4) Uani 1 1 d . . . . .
H3 H 0.474910 0.762575 1.247774 0.059 Uiso 1 1 calc R U . . .
C4 C 0.39305(17) 0.86994(13) 1.11994(16) 0.0409(4) Uani 1 1 d . . . . .
C5 C 0.45430(18) 0.94761(14) 1.20984(17) 0.0465(4) Uani 1 1 d . . . . .
C6 C 0.33041(17) 1.06173(12) 1.04435(16) 0.0400(4) Uani 1 1 d . . . . .
C7 C 0.30373(19) 1.16792(12) 1.02758(17) 0.0459(4) Uani 1 1 d . . . . .
H7A H 0.386229 1.198549 1.008222 0.055 Uiso 1 1 calc R U . . .
H7B H 0.293249 1.194837 1.109830 0.055 Uiso 1 1 calc R U . . .
C8 C 0.17019(19) 1.19251(12) 0.91767(18) 0.0452(4) Uani 1 1 d . . . . .
C9 C 0.1753(2) 1.13118(12) 0.79730(17) 0.0464(4) Uani 1 1 d . . . . .
H9A H 0.088579 1.142864 0.728021 0.056 Uiso 1 1 calc R U . . .
H9B H 0.255561 1.152664 0.765258 0.056 Uiso 1 1 calc R U . . .
C10 C 0.18947(18) 1.02370(12) 0.82374(16) 0.0423(4) Uani 1 1 d . . . . .
C11 C 0.27922(16) 0.99141(12) 0.95417(15) 0.0367(4) Uani 1 1 d . . . . .
C12 C 0.30925(16) 0.88955(12) 0.99123(15) 0.0356(4) Uani 1 1 d . . . . .
C13 C 0.25620(17) 0.81079(11) 0.91005(15) 0.0395(4) Uani 1 1 d . . . . .
H13 H 0.203893 0.821634 0.823551 0.047 Uiso 1 1 calc R U . . .
C14 C 0.2223(3) 0.54786(13) 0.9157(2) 0.0673(6) Uani 1 1 d . . . . .
H14A H 0.320235 0.526998 0.943240 0.101 Uiso 1 1 calc R U . . .
H14B H 0.170366 0.506785 0.845487 0.101 Uiso 1 1 calc R U . . .
H14C H 0.180099 0.543750 0.988617 0.101 Uiso 1 1 calc R U . . .
C15 C 0.0350(2) 1.16861(16) 0.9608(2) 0.0624(5) Uani 1 1 d . . . . .
H15A H 0.032953 1.206957 1.036537 0.094 Uiso 1 1 calc R U . . .
H15B H 0.035050 1.100824 0.982608 0.094 Uiso 1 1 calc R U . . .
H15C H -0.047822 1.183036 0.890203 0.094 Uiso 1 1 calc R U . . .
C16 C 0.1721(3) 1.30076(14) 0.8854(2) 0.0669(6) Uani 1 1 d . . . . .
H16A H 0.088288 1.316777 0.816747 0.100 Uiso 1 1 calc R U . . .
H16B H 0.256112 1.315260 0.856452 0.100 Uiso 1 1 calc R U . . .
H16C H 0.173264 1.338266 0.962662 0.100 Uiso 1 1 calc R U . . .

loop_
_atom_site_aniso_label
_atom_site_aniso_U_11
_atom_site_aniso_U_22
_atom_site_aniso_U_33
_atom_site_aniso_U_23
_atom_site_aniso_U_13
_atom_site_aniso_U_12
O1 0.0691(9) 0.0349(7) 0.0595(8) 0.0043(6) 0.0005(6) -0.0034(6)
O2 0.0613(9) 0.0751(10) 0.0441(8) -0.0031(7) -0.0107(6) 0.0028(7)
O3 0.0473(7) 0.0510(7) 0.0412(6) -0.0069(5) -0.0008(5) -0.0003(5)
O4 0.0982(12) 0.0426(7) 0.0513(8) -0.0008(6) -0.0212(8) 0.0028(7)
C1 0.0403(9) 0.0393(9) 0.0478(9) 0.0034(7) 0.0094(7) -0.0010(7)
C2 0.0495(10) 0.0423(10) 0.0549(10) 0.0158(8) 0.0100(8) 0.0047(8)
C3 0.0437(9) 0.0571(11) 0.0419(9) 0.0120(8) 0.0029(7) 0.0032(8)
C4 0.0339(8) 0.0494(10) 0.0380(8) 0.0030(7) 0.0070(7) 0.0018(7)
C5 0.0404(9) 0.0557(11) 0.0397(9) -0.0007(8) 0.0040(7) 0.0017(8)
C6 0.0353(8) 0.0446(9) 0.0389(8) -0.0023(7) 0.0078(7) 0.0002(7)
C7 0.0458(9) 0.0410(9) 0.0501(10) -0.0090(8) 0.0112(8) -0.0034(7)
C8 0.0467(9) 0.0354(9) 0.0524(10) -0.0017(7) 0.0111(8) 0.0038(7)
C9 0.0508(10) 0.0401(9) 0.0454(9) 0.0045(7) 0.0077(8) 0.0028(8)
C10 0.0459(9) 0.0382(9) 0.0396(9) -0.0010(7) 0.0057(7) 0.0014(7)
C11 0.0341(8) 0.0369(8) 0.0390(8) -0.0003(7) 0.0092(7) 0.0010(6)
C12 0.0299(7) 0.0399(9) 0.0371(8) 0.0027(6) 0.0089(6) 0.0009(6)
C13 0.0396(8) 0.0397(9) 0.0363(8) 0.0036(7) 0.0048(6) 0.0015(7)
C14 0.0795(15) 0.0356(10) 0.0800(15) 0.0065(9) 0.0087(12) -0.0067(10)
C15 0.0486(11) 0.0693(13) 0.0716(13) -0.0042(11) 0.0196(9) 0.0083(10)
C16 0.0853(15) 0.0391(11) 0.0734(14) -0.0002(9) 0.0153(12) 0.0072(10)

loop_
_atom_type_symbol
_atom_type_description
_atom_type_scat_dispersion_real
_atom_type_scat_dispersion_imag
_atom_type_scat_source
C C 0.0181 0.0091 'International Tables Vol C Tables 4.2.6.8 and 6.1.1.4'
H H 0.0000 0.0000 'International Tables Vol C Tables 4.2.6.8 and 6.1.1.4'
O O 0.0492 0.0322 'International Tables Vol C Tables 4.2.6.8 and 6.1.1.4'

loop_
_geom_angle_atom_site_label_1
_geom_angle_atom_site_label_2
_geom_angle_atom_site_label_3
_geom_angle
_geom_angle_site_symmetry_1
_geom_angle_site_symmetry_3
_geom_angle_publ_flag
C1 O1 C14 118.29(15) . . ?
C6 O3 C5 122.35(13) . . ?
O1 C1 C13 114.81(15) . . ?
O1 C1 C2 124.02(16) . . ?
C13 C1 C2 121.16(16) . . ?
C3 C2 C1 118.22(16) . . ?
C2 C3 C4 121.86(16) . . ?
C3 C4 C12 120.09(16) . . ?
C3 C4 C5 118.54(15) . . ?
C12 C4 C5 121.37(16) . . ?
O2 C5 O3 115.86(16) . . ?
O2 C5 C4 127.56(18) . . ?
O3 C5 C4 116.58(14) . . ?
C11 C6 O3 122.73(15) . . ?
C11 C6 C7 126.76(15) . . ?
O3 C6 C7 110.51(14) . . ?
C6 C7 C8 113.16(14) . . ?
C15 C8 C16 109.68(16) . . ?
C15 C8 C7 110.38(16) . . ?
C16 C8 C7 109.03(16) . . ?
C15 C8 C9 109.96(15) . . ?
C16 C8 C9 110.35(16) . . ?
C7 C8 C9 107.41(14) . . ?
C10 C9 C8 114.17(14) . . ?
O4 C10 C11 122.05(15) . . ?
O4 C10 C9 120.09(15) . . ?
C11 C10 C9 117.86(14) . . ?
C6 C11 C12 119.11(14) . . ?
C6 C11 C10 116.83(15) . . ?
C12 C11 C10 124.01(14) . . ?
C13 C12 C4 117.86(15) . . ?
C13 C12 C11 124.49(14) . . ?
C4 C12 C11 117.60(15) . . ?
C1 C13 C12 120.75(15) . . ?

loop_
_geom_bond_atom_site_label_1
_geom_bond_atom_site_label_2
_geom_bond_distance
_geom_bond_site_symmetry_2
_geom_bond_publ_flag
O1 C1 1.354(2) . ?
O1 C14 1.433(2) . ?
O2 C5 1.200(2) . ?
O3 C6 1.364(2) . ?
O3 C5 1.393(2) . ?
O4 C10 1.215(2) . ?
C1 C13 1.390(2) . ?
C1 C2 1.391(2) . ?
C2 C3 1.369(3) . ?
C3 C4 1.391(3) . ?
C4 C12 1.410(2) . ?
C4 C5 1.447(3) . ?
C6 C11 1.354(2) . ?
C6 C7 1.485(2) . ?
C7 C8 1.529(2) . ?
C8 C15 1.527(3) . ?
C8 C16 1.528(3) . ?
C8 C9 1.532(2) . ?
C9 C10 1.503(2) . ?
C10 C11 1.486(2) . ?
C11 C12 1.462(2) . ?
C12 C13 1.391(2) . ?
